data_7060937
loop_
_publ_author_name
'Mageed, Ahmed Hassoon'
'Al-Ameed, Karrar'

_publ_section_title
;
 Synthesis, structures, and DFT analysis of gold complexes containing a
 thiosemicarbazone ligand
;
_journal_issue 39
_journal_name_full 'New Journal of Chemistry'
_journal_page_first 18433
_journal_page_last 18442
_journal_paper_doi 10.1039/D1NJ03647E
_journal_volume 45
_journal_year 2021
_chemical_formula_moiety 'C16 H20 Au N8 S2, Cl, 3(H2 O)'
_chemical_formula_sum 'C16 H26 Au Cl N8 O3 S2'
_chemical_formula_weight 674.98
_space_group_IT_number 15
_space_group_name_Hall '-C 2yc'
_space_group_name_H-M_alt 'C 1 2/c 1'
_symmetry_cell_setting monoclinic
_symmetry_Int_Tables_number 15
_symmetry_space_group_name_Hall '-C 2yc'
_symmetry_space_group_name_H-M 'C 1 2/c 1'
_atom_sites_solution_hydrogens geom
_audit_block_doi 10.5517/ccdc.csd.cc25zbyg
_audit_creation_date 2016-04-07T09:22:02-00:00
_audit_creation_method 'WinGX routine CIF_UPDATE'
_audit_update_record
;
2020-08-25 deposited with the CCDC.	2021-09-06 downloaded from the CCDC.
;
_cell_angle_alpha 90
_cell_angle_beta 108.986(13)
_cell_angle_gamma 90
_cell_formula_units_Z 4
_cell_length_a 16.210(2)
_cell_length_b 7.1384(18)
_cell_length_c 23.224(3)
_cell_measurement_reflns_used 710
_cell_measurement_temperature 100(2)
_cell_measurement_theta_max 65.723
_cell_measurement_theta_min 4.024
_cell_volume 2541.1(8)
_computing_cell_refinement 'CrysAlisPro 1.171.38.41 (Rigaku OD, 2015)'
_computing_data_collection 'CrysAlisPro 1.171.38.41 (Rigaku OD, 2015)'
_computing_data_reduction 'CrysAlisPro 1.171.38.41 (Rigaku OD, 2015)'
_computing_molecular_graphics 'Diamond (Brandenburg, K., (1999)'
_computing_publication_material 'WinGX Farrugia, L. J. (1999)'
_computing_structure_refinement 'SHELXL-2014 (Sheldrick, 2015)'
_computing_structure_solution 'SHELXT (Sheldrick, 2015)'
_diffrn_ambient_temperature 100(2)
_diffrn_detector 'CCD plate'
_diffrn_detector_area_resol_mean 10.4738
_diffrn_measured_fraction_theta_full 0.983
_diffrn_measured_fraction_theta_max 0.979
_diffrn_measurement_device 'four-circle diffractometer'
_diffrn_measurement_device_type 'Oxford Diffraction Gemini diffractometer'
_diffrn_measurement_method '\w scans'
_diffrn_orient_matrix_UB_11 0.0704786
_diffrn_orient_matrix_UB_12 -0.0968611
_diffrn_orient_matrix_UB_13 -0.0207358
_diffrn_orient_matrix_UB_21 0.0601295
_diffrn_orient_matrix_UB_22 0.1712357
_diffrn_orient_matrix_UB_23 0.0212609
_diffrn_orient_matrix_UB_31 0.0389723
_diffrn_orient_matrix_UB_32 -0.0887254
_diffrn_orient_matrix_UB_33 0.0635559
_diffrn_radiation_monochromator mirror
_diffrn_radiation_probe x-ray
_diffrn_radiation_type CuK\a
_diffrn_radiation_wavelength 1.54178
_diffrn_reflns_av_R_equivalents 0.1164
_diffrn_reflns_av_unetI/netI 0.1041
_diffrn_reflns_Laue_measured_fraction_full 0.983
_diffrn_reflns_Laue_measured_fraction_max 0.979
_diffrn_reflns_limit_h_max 19
_diffrn_reflns_limit_h_min -19
_diffrn_reflns_limit_k_max 8
_diffrn_reflns_limit_k_min -8
_diffrn_reflns_limit_l_max 27
_diffrn_reflns_limit_l_min -23
_diffrn_reflns_number 4940
_diffrn_reflns_point_group_measured_fraction_full 0.983
_diffrn_reflns_point_group_measured_fraction_max 0.979
_diffrn_reflns_theta_full 67
_diffrn_reflns_theta_max 67.268
_diffrn_reflns_theta_min 4.026
_diffrn_source 'sealed X-ray tube'
_exptl_absorpt_coefficient_mu 13.668
_exptl_absorpt_correction_T_max 0.847
_exptl_absorpt_correction_T_min 0.359
_exptl_absorpt_correction_type analytical
_exptl_absorpt_process_details
;
  CrysAlisPro 1.171.38.41 (Rigaku Oxford Diffraction, 2015)
;
_exptl_crystal_colour orange
_exptl_crystal_density_diffrn 1.764
_exptl_crystal_description needle
_exptl_crystal_F_000 1320
_exptl_crystal_size_max 0.165
_exptl_crystal_size_mid 0.027
_exptl_crystal_size_min 0.014
_refine_diff_density_max 2.372
_refine_diff_density_min -0.8
_refine_diff_density_rms 0.225
_refine_ls_extinction_method none
_refine_ls_goodness_of_fit_ref 1.066
_refine_ls_hydrogen_treatment constr
_refine_ls_matrix_type full
_refine_ls_number_parameters 151
_refine_ls_number_reflns 2241
_refine_ls_number_restraints 0
_refine_ls_restrained_S_all 1.066
_refine_ls_R_factor_all 0.1309
_refine_ls_R_factor_gt 0.0816
_refine_ls_shift/su_max 0
_refine_ls_shift/su_mean 0
_refine_ls_structure_factor_coef Fsqd
_refine_ls_weighting_details 'w=1/[\s^2^(Fo^2^)+(0.1177P)^2^] where P=(Fo^2^+2Fc^2^)/3'
_refine_ls_weighting_scheme calc
_refine_ls_wR_factor_gt 0.2011
_refine_ls_wR_factor_ref 0.2307
_reflns_number_gt 1322
_reflns_number_total 2241
_reflns_threshold_expression 'I > 2\s(I)'
_cod_data_source_file d1nj03647e2.cif
_cod_data_source_block ah42b
_cod_depositor_comments 'Adding full bibliography for 7060937--7060939.cif.'
_cod_original_sg_symbol_H-M 'C 2/c'
_cod_database_code 7060937

loop_
_symmetry_equiv_pos_as_xyz
'x, y, z'
'-x, y, -z+1/2'
'x+1/2, y+1/2, z'
'-x+1/2, y+1/2, -z+1/2'
'-x, -y, -z'
'x, -y, z-1/2'
'-x+1/2, -y+1/2, -z'
'x+1/2, -y+1/2, z-1/2'

loop_
_atom_site_label
_atom_site_type_symbol
_atom_site_fract_x
_atom_site_fract_y
_atom_site_fract_z
_atom_site_U_iso_or_equiv
_atom_site_adp_type
_atom_site_occupancy
_atom_site_calc_flag
_atom_site_disorder_assembly
_atom_site_disorder_group
Au1 Au 0.5 1 0.5 0.0732(5) Uani 1 d . .
Cl1 Cl 0.3552(11) 0.610(3) 0.2505(4) 0.149(6) Uani 0.5 d . .
S1 S 0.4556(3) 0.8680(9) 0.40632(18) 0.0838(15) Uani 1 d . .
C1 C 0.5465(11) 0.846(3) 0.3827(7) 0.069(4) Uani 1 d . .
N1 N 0.5342(9) 0.769(2) 0.3304(5) 0.081(4) Uani 1 d . .
H1A H 0.5786 0.749 0.3173 0.097 Uiso 1 calc . .
H1B H 0.4813 0.7351 0.3078 0.097 Uiso 1 calc . .
N2 N 0.6230(7) 0.898(2) 0.4179(6) 0.063(3) Uani 1 d . .
H2 H 0.6303 0.945 0.4542 0.076 Uiso 1 calc . .
N3 N 0.6933(8) 0.878(2) 0.3963(6) 0.069(4) Uani 1 d . .
C4 C 0.7688(11) 0.918(3) 0.4306(8) 0.079(5) Uani 1 d . .
C40 C 0.8413(11) 0.883(4) 0.4015(9) 0.087(6) Uani 1 d . .
H40A H 0.8168 0.8131 0.3634 0.131 Uiso 1 calc . .
H40B H 0.8887 0.8104 0.4297 0.131 Uiso 1 calc . .
H40C H 0.864 1.0034 0.393 0.131 Uiso 1 calc . .
C41 C 0.7967(9) 1.004(3) 0.4912(7) 0.071(4) Uani 1 d . .
N42 N 0.7369(7) 1.010(2) 0.5215(6) 0.068(3) Uani 1 d . .
C43 C 0.7631(12) 1.075(3) 0.5775(8) 0.078(5) Uani 1 d . .
H43 H 0.7224 1.0779 0.5991 0.094 Uiso 1 calc . .
C44 C 0.8451(10) 1.137(3) 0.6058(8) 0.075(5) Uani 1 d . .
H44 H 0.8592 1.1941 0.6447 0.09 Uiso 1 calc . .
C45 C 0.9070(9) 1.118(3) 0.5792(8) 0.078(5) Uani 1 d . .
H45 H 0.9659 1.15 0.6008 0.094 Uiso 1 calc . .
C46 C 0.8852(10) 1.054(3) 0.5225(9) 0.086(7) Uani 1 d . .
H46 H 0.9281 1.0415 0.5029 0.103 Uiso 1 calc . .
O1 O 0.455(2) 0.242(4) 0.2794(13) 0.121(11) Uani 0.5 d A 1
O2 O 0.302(4) 0.150(10) 0.238(2) 0.21(2) Uiso 0.5 d B 2
O3 O 0.322(3) -0.002(7) 0.240(2) 0.145(14) Uiso 0.5 d C 1

loop_
_atom_site_aniso_label
_atom_site_aniso_U_11
_atom_site_aniso_U_22
_atom_site_aniso_U_33
_atom_site_aniso_U_23
_atom_site_aniso_U_13
_atom_site_aniso_U_12
Au1 0.0537(5) 0.1104(9) 0.0655(6) -0.0084(6) 0.0330(4) -0.0077(6)
Cl1 0.191(14) 0.199(16) 0.061(5) -0.017(8) 0.046(7) -0.057(13)
S1 0.0544(19) 0.137(5) 0.071(2) -0.024(3) 0.0354(16) -0.014(3)
C1 0.073(10) 0.078(13) 0.062(8) 0.004(9) 0.029(7) 0.008(9)
N1 0.070(8) 0.113(13) 0.063(7) -0.010(8) 0.025(6) -0.005(8)
N2 0.047(6) 0.086(9) 0.070(7) 0.003(7) 0.038(6) 0.002(7)
N3 0.063(8) 0.083(11) 0.071(7) 0.010(8) 0.034(6) 0.012(8)
C4 0.066(10) 0.109(15) 0.078(10) 0.014(10) 0.045(9) 0.011(10)
C40 0.071(10) 0.106(16) 0.104(13) 0.011(13) 0.054(10) 0.001(11)
C41 0.051(7) 0.090(11) 0.077(9) 0.024(11) 0.029(6) -0.002(9)
N42 0.045(5) 0.091(10) 0.073(7) 0.012(8) 0.029(5) -0.014(7)
C43 0.071(10) 0.104(15) 0.069(10) 0.009(10) 0.036(8) 0.006(9)
C44 0.052(8) 0.085(14) 0.088(10) 0.007(10) 0.024(7) 0.006(9)
C45 0.044(7) 0.101(15) 0.092(12) 0.032(12) 0.025(7) 0.000(9)
C46 0.045(7) 0.13(2) 0.091(12) 0.012(11) 0.035(8) 0.007(9)
O1 0.13(3) 0.08(2) 0.110(19) 0.004(18) -0.010(17) -0.01(2)

loop_
_atom_type_symbol
_atom_type_description
_atom_type_scat_dispersion_real
_atom_type_scat_dispersion_imag
_atom_type_scat_source
C C 0.0181 0.0091 'International Tables Vol C Tables 4.2.6.8 and 6.1.1.4'
H H 0 0 'International Tables Vol C Tables 4.2.6.8 and 6.1.1.4'
N N 0.0311 0.018 'International Tables Vol C Tables 4.2.6.8 and 6.1.1.4'
S S 0.3331 0.5567 'International Tables Vol C Tables 4.2.6.8 and 6.1.1.4'
Au Au -4.4197 7.298 'International Tables Vol C Tables 4.2.6.8 and 6.1.1.4'
O O 0.0492 0.0322 'International Tables Vol C Tables 4.2.6.8 and 6.1.1.4'
Cl Cl 0.3639 0.7018 'International Tables Vol C Tables 4.2.6.8 and 6.1.1.4'

loop_
_exptl_crystal_face_index_h
_exptl_crystal_face_index_k
_exptl_crystal_face_index_l
_exptl_crystal_face_perp_dist
0 0 2 0.0103
0 0 -2 0.0103
0 -1 0 0.0722
0 1 0 0.0929
1 0 0 0.0077
-1 0 0 0.0062

loop_
_geom_angle_atom_site_label_1
_geom_angle_atom_site_label_2
_geom_angle_atom_site_label_3
_geom_angle
_geom_angle_site_symmetry_1
_geom_angle_site_symmetry_3
_geom_angle_publ_flag
S1 Au1 S1 180 5_676 . ?
C1 S1 Au1 107.7(6) . . ?
N1 C1 N2 122.6(14) . . ?
N1 C1 S1 116.6(13) . . ?
N2 C1 S1 120.7(11) . . ?
C1 N1 H1A 120 . . ?
C1 N1 H1B 120 . . ?
H1A N1 H1B 120 . . ?
C1 N2 N3 118.0(13) . . ?
C1 N2 H2 121 . . ?
N3 N2 H2 121 . . ?
C4 N3 N2 119.3(14) . . ?
N3 C4 C41 129.5(15) . . ?
N3 C4 C40 114.0(16) . . ?
C41 C4 C40 116.4(16) . . ?
C4 C40 H40A 109.5 . . ?
C4 C40 H40B 109.5 . . ?
H40A C40 H40B 109.5 . . ?
C4 C40 H40C 109.5 . . ?
H40A C40 H40C 109.5 . . ?
H40B C40 H40C 109.5 . . ?
N42 C41 C46 119.5(16) . . ?
N42 C41 C4 117.3(14) . . ?
C46 C41 C4 122.5(15) . . ?
C43 N42 C41 117.7(14) . . ?
N42 C43 C44 123.1(16) . . ?
N42 C43 H43 118.4 . . ?
C44 C43 H43 118.4 . . ?
C45 C44 C43 120.4(18) . . ?
C45 C44 H44 119.8 . . ?
C43 C44 H44 119.8 . . ?
C46 C45 C44 119.5(15) . . ?
C46 C45 H45 120.2 . . ?
C44 C45 H45 120.2 . . ?
C45 C46 C41 119.3(15) . . ?
C45 C46 H46 120.4 . . ?
C41 C46 H46 120.4 . . ?

loop_
_geom_bond_atom_site_label_1
_geom_bond_atom_site_label_2
_geom_bond_distance
_geom_bond_site_symmetry_2
_geom_bond_publ_flag
Au1 S1 2.263(4) 5_676 ?
Au1 S1 2.263(4) . ?
S1 C1 1.738(16) . ?
C1 N1 1.291(19) . ?
C1 N2 1.30(2) . ?
N1 H1A 0.88 . ?
N1 H1B 0.88 . ?
N2 N3 1.394(15) . ?
N2 H2 0.88 . ?
N3 C4 1.26(2) . ?
C4 C41 1.47(3) . ?
C4 C40 1.55(2) . ?
C40 H40A 0.98 . ?
C40 H40B 0.98 . ?
C40 H40C 0.98 . ?
C41 N42 1.370(19) . ?
C41 C46 1.43(2) . ?
N42 C43 1.31(2) . ?
C43 C44 1.35(2) . ?
C43 H43 0.95 . ?
C44 C45 1.35(2) . ?
C44 H44 0.95 . ?
C45 C46 1.33(3) . ?
C45 H45 0.95 . ?
C46 H46 0.95 . ?

loop_
_geom_hbond_atom_site_label_D
_geom_hbond_atom_site_label_H
_geom_hbond_atom_site_label_A
_geom_hbond_distance_DH
_geom_hbond_distance_HA
_geom_hbond_distance_DA
_geom_hbond_angle_DHA
_geom_hbond_site_symmetry_A
N1 H1A Cl1 0.88 2.39 3.196(19) 152.5 2_655
N1 H1B Cl1 0.88 2.23 3.11(2) 171.8 .
N2 H2 N42 0.88 1.97 2.636(18) 131.2 .
C43 H43 S1 0.95 2.87 3.707(18) 147.1 5_676
